data_2231707
loop_
_publ_author_name
'Kang, Sung Kwon'
'Shim, Yong Suk'

_publ_section_title
;
 Poly[(\m~6~-6-oxidopyridinium-2-carboxylato)caesium]
;
_journal_coeditor_code TK2776
_journal_issue 9
_journal_name_full 'Acta Crystallographica Section E'
_journal_page_first m1237
_journal_paper_doi 10.1107/S1600536811031874
_journal_volume 67
_journal_year 2011
_chemical_formula_iupac '[Cs (C6 H4 N O3)]'
_chemical_formula_moiety 'C6 H4 Cs N O3'
_chemical_formula_sum 'C6 H4 Cs N O3'
_chemical_formula_weight 271.01
_chemical_name_systematic
;
Poly[(\m~6~-6-oxidopyridinium-2-carboxylato)caesium]
;
_space_group_IT_number 14
_symmetry_cell_setting monoclinic
_symmetry_space_group_name_Hall '-P 2ybc'
_symmetry_space_group_name_H-M 'P 1 21/c 1'
_audit_creation_method 'WinGX routine CIF_UPDATE'
_cell_angle_alpha 90
_cell_angle_beta 91.8890(10)
_cell_angle_gamma 90
_cell_formula_units_Z 4
_cell_length_a 8.1746(3)
_cell_length_b 7.5513(2)
_cell_length_c 12.3843(4)
_cell_measurement_reflns_used 3429
_cell_measurement_temperature 296(2)
_cell_measurement_theta_max 28.3
_cell_measurement_theta_min 2.49
_cell_volume 764.05(4)
_computing_cell_refinement 'SAINT (Bruker, 2002)'
_computing_data_collection 'SMART (Bruker, 2002)'
_computing_data_reduction 'SAINT (Bruker, 2002)'
_computing_molecular_graphics 'ORTEP-3 for Windows (Farrugia, 1997) and DIAMOND (Brandenburg, 2010)'
_computing_publication_material 'WinGX (Farrugia, 1999)'
_computing_structure_refinement 'SHELXL97 (Sheldrick, 2008)'
_computing_structure_solution 'SHELXS97 (Sheldrick, 2008)'
_diffrn_ambient_temperature 296(2)
_diffrn_measured_fraction_theta_full 0.96
_diffrn_measured_fraction_theta_max 0.96
_diffrn_measurement_device_type 'Bruker SMART CCD area-detector'
_diffrn_measurement_method '\f and \w'
_diffrn_radiation_type MoK\a
_diffrn_radiation_wavelength 0.71073
_diffrn_reflns_av_R_equivalents 0.0716
_diffrn_reflns_limit_h_max 10
_diffrn_reflns_limit_h_min -3
_diffrn_reflns_limit_k_max 7
_diffrn_reflns_limit_k_min -10
_diffrn_reflns_limit_l_max 15
_diffrn_reflns_limit_l_min -15
_diffrn_reflns_number 6897
_diffrn_reflns_theta_full 28.3
_diffrn_reflns_theta_max 28.3
_diffrn_reflns_theta_min 2.49
_exptl_absorpt_coefficient_mu 4.8
_exptl_absorpt_correction_T_max 0.745
_exptl_absorpt_correction_T_min 0.654
_exptl_absorpt_correction_type multi-scan
_exptl_absorpt_process_details '(SADABS; Bruker, 2002)'
_exptl_crystal_colour colourless
_exptl_crystal_density_diffrn 2.356
_exptl_crystal_density_method 'not measured'
_exptl_crystal_description block
_exptl_crystal_F_000 504
_exptl_crystal_size_max 0.1
_exptl_crystal_size_mid 0.07
_exptl_crystal_size_min 0.06
_refine_diff_density_max 1.194
_refine_diff_density_min -1.144
_refine_ls_extinction_method none
_refine_ls_goodness_of_fit_ref 1.001
_refine_ls_hydrogen_treatment mixed
_refine_ls_matrix_type full
_refine_ls_number_parameters 104
_refine_ls_number_reflns 1822
_refine_ls_number_restraints 0
_refine_ls_restrained_S_all 1.001
_refine_ls_R_factor_gt 0.0283
_refine_ls_shift/su_max 0.001
_refine_ls_structure_factor_coef Fsqd
_refine_ls_weighting_details 'calc w=1/[\s^2^(Fo^2^)+(0.0401P)^2^] where P=(Fo^2^+2Fc^2^)/3'
_refine_ls_weighting_scheme calc
_refine_ls_wR_factor_ref 0.0724
_reflns_number_gt 1592
_reflns_number_total 1822
_reflns_threshold_expression I>2\s(I)
_cod_data_source_file tk2776.cif
_cod_data_source_block I
_cod_original_sg_symbol_H-M 'P 21/c'
_cod_database_code 2231707
_cod_database_fobs_code 2231707

loop_
_symmetry_equiv_pos_as_xyz
'x, y, z'
'-x, y+1/2, -z+1/2'
'-x, -y, -z'
'x, -y-1/2, z-1/2'

loop_
_atom_site_type_symbol
_atom_site_label
_atom_site_fract_x
_atom_site_fract_y
_atom_site_fract_z
_atom_site_U_iso_or_equiv
_atom_site_adp_type
_atom_site_calc_flag
_atom_site_refinement_flags
_atom_site_occupancy
Cs Cs1 0.51201(2) 0.14792(3) 0.127051(18) 0.04196(11) Uani d . 1
N N2 0.0320(3) 0.2743(4) 0.4216(2) 0.0304(5) Uani d . 1
H H2 0.088(4) 0.348(4) 0.446(3) 0.028(9) Uiso d . 1
C C3 0.1062(3) 0.1326(4) 0.3746(3) 0.0291(6) Uani d . 1
C C4 0.0159(4) -0.0019(5) 0.3335(3) 0.0402(8) Uani d . 1
H H4 0.0655 -0.0992 0.3023 0.048 Uiso calc R 1
C C5 -0.1567(4) 0.0085(5) 0.3391(3) 0.0474(9) Uani d . 1
H H5 -0.221 -0.0826 0.3102 0.057 Uiso calc R 1
C C6 -0.2296(4) 0.1484(5) 0.3857(3) 0.0444(9) Uani d . 1
H H6 -0.343 0.152 0.3888 0.053 Uiso calc R 1
C C7 -0.1347(3) 0.2903(5) 0.4302(3) 0.0334(7) Uani d . 1
C C8 0.2926(3) 0.1403(4) 0.3700(3) 0.0298(6) Uani d . 1
O O9 0.3603(3) 0.0066(3) 0.3335(2) 0.0487(6) Uani d . 1
O O10 0.3588(2) 0.2803(4) 0.3984(2) 0.0536(7) Uani d . 1
O O11 -0.1942(2) 0.4235(3) 0.4750(2) 0.0498(7) Uani d . 1

loop_
_atom_site_aniso_label
_atom_site_aniso_U_11
_atom_site_aniso_U_22
_atom_site_aniso_U_33
_atom_site_aniso_U_12
_atom_site_aniso_U_13
_atom_site_aniso_U_23
Cs1 0.03869(13) 0.03507(16) 0.05252(19) -0.00018(7) 0.00759(9) -0.00010(9)
N2 0.0203(10) 0.0308(14) 0.0402(16) -0.0019(10) 0.0026(9) -0.0062(12)
C3 0.0234(12) 0.0316(16) 0.0324(17) 0.0012(10) 0.0034(10) 0.0006(12)
C4 0.0313(14) 0.0409(19) 0.049(2) -0.0026(12) 0.0044(12) -0.0145(16)
C5 0.0316(15) 0.049(2) 0.061(3) -0.0137(14) -0.0003(14) -0.0201(18)
C6 0.0216(13) 0.056(2) 0.055(2) -0.0055(12) 0.0003(13) -0.0125(17)
C7 0.0209(11) 0.0393(17) 0.0401(19) 0.0013(11) 0.0030(10) -0.0036(15)
C8 0.0226(12) 0.0325(17) 0.0346(18) 0.0020(10) 0.0045(10) 0.0017(12)
O9 0.0321(11) 0.0421(14) 0.0725(19) 0.0074(10) 0.0112(10) -0.0090(13)
O10 0.0235(9) 0.0383(14) 0.099(2) -0.0025(9) 0.0070(11) -0.0189(15)
O11 0.0244(10) 0.0483(15) 0.0772(19) 0.0022(10) 0.0070(10) -0.0231(14)

loop_
_atom_type_symbol
_atom_type_description
_atom_type_scat_dispersion_real
_atom_type_scat_dispersion_imag
_atom_type_scat_source
C C 0.0033 0.0016 'International Tables Vol C Tables 4.2.6.8 and 6.1.1.4'
H H 0 0 'International Tables Vol C Tables 4.2.6.8 and 6.1.1.4'
O O 0.0106 0.006 'International Tables Vol C Tables 4.2.6.8 and 6.1.1.4'
N N 0.0061 0.0033 'International Tables Vol C Tables 4.2.6.8 and 6.1.1.4'
Cs Cs -0.368 2.1192 'International Tables Vol C Tables 4.2.6.8 and 6.1.1.4'

loop_
_geom_angle_atom_site_label_1
_geom_angle_atom_site_label_2
_geom_angle_atom_site_label_3
_geom_angle_site_symmetry_1
_geom_angle_site_symmetry_3
_geom_angle
O9 Cs1 O10 2_655 2_645 138.47(6)
O9 Cs1 O9 2_655 . 109.46(5)
O10 Cs1 O9 2_645 . 85.35(7)
O9 Cs1 O10 2_655 4_565 96.96(7)
O10 Cs1 O10 2_645 4_565 101.48(6)
O9 Cs1 O10 . 4_565 131.16(6)
O9 Cs1 O11 2_655 4_665 89.05(7)
O10 Cs1 O11 2_645 4_665 59.91(6)
O9 Cs1 O11 . 4_665 140.90(6)
O10 Cs1 O11 4_565 4_665 77.13(6)
O9 Cs1 O11 2_655 2_545 143.52(6)
O10 Cs1 O11 2_645 2_545 76.13(6)
O9 Cs1 O11 . 2_545 78.86(6)
O10 Cs1 O11 4_565 2_545 56.95(6)
O11 Cs1 O11 4_665 2_545 106.75(4)
O9 Cs1 O10 2_655 . 74.53(6)
O10 Cs1 O10 2_645 . 118.05(6)
O9 Cs1 O10 . . 36.14(6)
O10 Cs1 O10 4_565 . 129.22(5)
O11 Cs1 O10 4_665 . 149.72(6)
O11 Cs1 O10 2_545 . 101.34(6)
O9 Cs1 C7 2_655 4_665 74.04(7)
O10 Cs1 C7 2_645 4_665 76.81(7)
O9 Cs1 C7 . 4_665 153.81(6)
O10 Cs1 C7 4_565 4_665 72.02(6)
O11 Cs1 C7 4_665 4_665 16.91(7)
O11 Cs1 C7 2_545 4_665 114.40(7)
C3 N2 C7 . . 123.8(3)
C3 N2 H2 . . 118(3)
C7 N2 H2 . . 119(3)
C4 C3 N2 . . 120.3(3)
C4 C3 C8 . . 123.4(3)
N2 C3 C8 . . 116.3(2)
C3 C4 C5 . . 118.3(3)
C3 C4 H4 . . 120.8
C5 C4 H4 . . 120.8
C6 C5 C4 . . 121.1(3)
C6 C5 H5 . . 119.4
C4 C5 H5 . . 119.4
C5 C6 C7 . . 120.8(3)
C5 C6 H6 . . 119.6
C7 C6 H6 . . 119.6
O11 C7 N2 . . 120.3(3)
O11 C7 C6 . . 124.1(3)
N2 C7 C6 . . 115.6(3)
O10 C8 O9 . . 127.1(3)
O10 C8 C3 . . 116.8(3)
O9 C8 C3 . . 116.0(3)
Cs1 O9 Cs1 2_645 . 107.94(7)
Cs1 O10 Cs1 2_655 4_566 78.52(6)
Cs1 O10 Cs1 2_655 . 91.33(7)
Cs1 O10 Cs1 4_566 . 136.48(6)
Cs1 O11 Cs1 4_466 2 73.25(4)

loop_
_geom_bond_atom_site_label_1
_geom_bond_atom_site_label_2
_geom_bond_site_symmetry_2
_geom_bond_distance
_geom_bond_publ_flag
Cs1 O9 2_655 2.938(2) y
Cs1 O10 2_645 2.991(3) y
Cs1 O9 . 3.070(3) y
Cs1 O10 4_565 3.105(3) y
Cs1 O11 4_665 3.147(2) y
Cs1 O11 2_545 3.317(2) y
N2 C3 . 1.370(4) ?
N2 C7 . 1.376(3) ?
N2 H2 . 0.78(3) ?
C3 C4 . 1.345(4) ?
C3 C8 . 1.527(4) ?
C4 C5 . 1.418(4) ?
C4 H4 . 0.93 ?
C5 C6 . 1.352(5) ?
C5 H5 . 0.93 ?
C6 C7 . 1.423(4) ?
C6 H6 . 0.93 ?
C7 O11 . 1.254(4) y
C8 O10 . 1.234(4) ?
C8 O9 . 1.244(4) ?
O9 Cs1 2_645 2.938(2) ?
O10 Cs1 2_655 2.991(3) ?
O10 Cs1 4_566 3.105(3) ?
O11 Cs1 4_466 3.147(2) ?
O11 Cs1 2 3.317(2) ?

loop_
_geom_hbond_atom_site_label_D
_geom_hbond_atom_site_label_H
_geom_hbond_atom_site_label_A
_geom_hbond_site_symmetry_A
_geom_hbond_distance_DH
_geom_hbond_distance_HA
_geom_hbond_distance_DA
_geom_hbond_angle_DHA
N2 H2 O11 3_566 0.78(3) 2.15(3) 2.915(4) 168(3)
